data_7000309
loop_
_publ_author_name
'Al-Karawi, Ahmed Jasim M.'
'Clegg, William'
'Harrington, Ross W.'
'Henderson, Richard A.'

_publ_section_title
;
 Synthetic, structural and kinetic studies on the binding of
 cyclohexane-1,2-bis(4-methyl-3-thiosemicarbazone) to divalent metal
 ions (Co, Ni, Cu, Zn or Cd)
;
_journal_issue 3
_journal_name_full 'Dalton Transactions'
_journal_page_first 564
_journal_page_last 570
_journal_paper_doi 10.1039/b814852j
_journal_year 2009
_chemical_formula_moiety 'C10 H18 N6 S2'
_chemical_formula_sum 'C10 H18 N6 S2'
_chemical_formula_weight 286.42
_chemical_name_systematic
;
?
;
_space_group_IT_number 14
_symmetry_cell_setting monoclinic
_symmetry_space_group_name_Hall '-P 2yn'
_symmetry_space_group_name_H-M 'P 1 21/n 1'
_atom_sites_solution_hydrogens difmap
_atom_sites_solution_primary direct
_atom_sites_solution_secondary difmap
_audit_creation_method SHELXL-97
_cell_angle_alpha 90.00
_cell_angle_beta 99.967(1)
_cell_angle_gamma 90.00
_cell_formula_units_Z 4
_cell_length_a 10.1389(7)
_cell_length_b 8.7161(6)
_cell_length_c 15.9291(11)
_cell_measurement_reflns_used 9228
_cell_measurement_temperature 150(2)
_cell_measurement_theta_max 28.42
_cell_measurement_theta_min 2.22
_cell_volume 1386.44(17)
_computing_cell_refinement 'Bruker SAINT'
_computing_data_collection 'Bruker SMART'
_computing_data_reduction 'Bruker SAINT'
_computing_molecular_graphics 'Bruker SHELXTL'
_computing_publication_material 'Bruker SHELXTL and local programs'
_computing_structure_refinement 'Bruker SHELXTL'
_computing_structure_solution 'Bruker SHELXTL'
_diffrn_ambient_temperature 150(2)
_diffrn_measured_fraction_theta_full 0.998
_diffrn_measured_fraction_theta_max 0.965
_diffrn_measurement_device_type 'Bruker SMART 1K CCD diffractometer'
_diffrn_measurement_method 'thin-slice \w scans'
_diffrn_radiation_monochromator graphite
_diffrn_radiation_source 'sealed tube'
_diffrn_radiation_type MoK\a
_diffrn_radiation_wavelength 0.71073
_diffrn_reflns_av_R_equivalents 0.0173
_diffrn_reflns_av_sigmaI/netI 0.0157
_diffrn_reflns_limit_h_max 13
_diffrn_reflns_limit_h_min -13
_diffrn_reflns_limit_k_max 11
_diffrn_reflns_limit_k_min -11
_diffrn_reflns_limit_l_max 21
_diffrn_reflns_limit_l_min -21
_diffrn_reflns_number 11948
_diffrn_reflns_theta_full 26.00
_diffrn_reflns_theta_max 28.42
_diffrn_reflns_theta_min 2.22
_diffrn_standards_number 0
_exptl_absorpt_coefficient_mu 0.377
_exptl_absorpt_correction_T_max 0.895
_exptl_absorpt_correction_T_min 0.870
_exptl_absorpt_correction_type multi-scan
_exptl_absorpt_process_details SADABS
_exptl_crystal_colour yellow
_exptl_crystal_density_diffrn 1.372
_exptl_crystal_density_method 'not measured'
_exptl_crystal_description block
_exptl_crystal_F_000 608
_exptl_crystal_size_max 0.38
_exptl_crystal_size_mid 0.34
_exptl_crystal_size_min 0.30
_refine_diff_density_max 0.390
_refine_diff_density_min -0.240
_refine_diff_density_rms 0.050
_refine_ls_extinction_method none
_refine_ls_goodness_of_fit_ref 1.084
_refine_ls_hydrogen_treatment refall
_refine_ls_matrix_type full
_refine_ls_number_parameters 235
_refine_ls_number_reflns 3358
_refine_ls_number_restraints 0
_refine_ls_restrained_S_all 1.084
_refine_ls_R_factor_all 0.0386
_refine_ls_R_factor_gt 0.0350
_refine_ls_shift/su_max 0.001
_refine_ls_shift/su_mean 0.000
_refine_ls_structure_factor_coef Fsqd
_refine_ls_weighting_details 'calc w=1/[\s^2^(Fo^2^)+(0.0436P)^2^+0.7447P] where P=(Fo^2^+2Fc^2^)/3'
_refine_ls_weighting_scheme calc
_refine_ls_wR_factor_gt 0.0895
_refine_ls_wR_factor_ref 0.0925
_reflns_number_gt 3082
_reflns_number_total 3358
_reflns_threshold_expression I>2\s(I)
_cod_data_source_file b814852j.txt
_cod_data_source_block rah126_CHMTSC_ligand
_cod_original_sg_symbol_H-M 'P 21/n'
_cod_database_code 7000309

loop_
_symmetry_equiv_pos_as_xyz
'x, y, z'
'-x+1/2, y+1/2, -z+1/2'
'-x, -y, -z'
'x-1/2, -y-1/2, z-1/2'

loop_
_atom_site_label
_atom_site_type_symbol
_atom_site_fract_x
_atom_site_fract_y
_atom_site_fract_z
_atom_site_U_iso_or_equiv
_atom_site_adp_type
_atom_site_occupancy
_atom_site_symmetry_multiplicity
_atom_site_calc_flag
_atom_site_refinement_flags
_atom_site_disorder_assembly
_atom_site_disorder_group
S1 S 0.70740(4) 0.06456(4) 0.54684(2) 0.03016(11) Uani 1 1 d . . .
S2 S 0.12240(5) 0.38833(6) 0.63997(3) 0.04031(13) Uani 1 1 d . . .
N1 N 0.79292(12) 0.22965(16) 0.42484(8) 0.0273(3) Uani 1 1 d . . .
H1 H 0.7757(18) 0.296(2) 0.3886(12) 0.029(5) Uiso 1 1 d . . .
N2 N 0.57644(12) 0.26713(14) 0.44128(8) 0.0237(2) Uani 1 1 d . . .
H2 H 0.514(2) 0.255(2) 0.4670(12) 0.033(5) Uiso 1 1 d . . .
N3 N 0.56287(11) 0.35915(13) 0.37148(7) 0.0214(2) Uani 1 1 d . . .
N4 N 0.33836(11) 0.36915(13) 0.46063(7) 0.0201(2) Uani 1 1 d . . .
N5 N 0.23326(12) 0.39159(15) 0.50292(8) 0.0244(2) Uani 1 1 d . . .
H5 H 0.178(2) 0.463(2) 0.4896(12) 0.032(5) Uiso 1 1 d . . .
N6 N 0.32193(14) 0.21468(16) 0.60386(8) 0.0295(3) Uani 1 1 d . . .
H6 H 0.361(2) 0.180(2) 0.5660(13) 0.038(5) Uiso 1 1 d . . .
C1 C 0.92641(17) 0.1634(2) 0.44090(13) 0.0379(4) Uani 1 1 d . . .
H1B H 0.962(2) 0.170(3) 0.4984(17) 0.055(6) Uiso 1 1 d . . .
H1C H 0.927(2) 0.059(3) 0.4232(15) 0.051(6) Uiso 1 1 d . . .
H1D H 0.976(3) 0.224(3) 0.4122(17) 0.069(8) Uiso 1 1 d . . .
C2 C 0.69521(14) 0.19171(16) 0.46635(8) 0.0226(3) Uani 1 1 d . . .
C3 C 0.45224(13) 0.43372(14) 0.34647(8) 0.0189(2) Uani 1 1 d . . .
C4 C 0.45105(15) 0.51976(17) 0.26346(9) 0.0246(3) Uani 1 1 d . . .
H4A H 0.4298(17) 0.445(2) 0.2152(11) 0.022(4) Uiso 1 1 d . . .
H4B H 0.5411(18) 0.548(2) 0.2598(11) 0.027(4) Uiso 1 1 d . . .
C5 C 0.35257(16) 0.65313(17) 0.25085(10) 0.0295(3) Uani 1 1 d . . .
H5B H 0.3791(19) 0.731(2) 0.2923(12) 0.031(5) Uiso 1 1 d . . .
H5A H 0.3531(19) 0.695(2) 0.1945(13) 0.038(5) Uiso 1 1 d . . .
C6 C 0.21437(16) 0.59501(18) 0.26043(10) 0.0286(3) Uani 1 1 d . . .
H6B H 0.1881(19) 0.509(2) 0.2214(12) 0.034(5) Uiso 1 1 d . . .
H6A H 0.1467(19) 0.670(2) 0.2468(12) 0.035(5) Uiso 1 1 d . . .
C7 C 0.21523(14) 0.54044(16) 0.35130(9) 0.0238(3) Uani 1 1 d . . .
H7B H 0.1334(18) 0.483(2) 0.3557(11) 0.027(4) Uiso 1 1 d . . .
H7A H 0.2137(18) 0.628(2) 0.3874(12) 0.028(4) Uiso 1 1 d . . .
C8 C 0.33378(13) 0.44242(14) 0.38871(8) 0.0189(3) Uani 1 1 d . . .
C9 C 0.23392(14) 0.32537(17) 0.58138(9) 0.0254(3) Uani 1 1 d . . .
C10 C 0.3296(2) 0.1259(2) 0.68213(11) 0.0373(4) Uani 1 1 d . . .
H10A H 0.248(3) 0.077(3) 0.6849(15) 0.057(7) Uiso 1 1 d . . .
H10B H 0.359(2) 0.188(3) 0.7306(16) 0.056(7) Uiso 1 1 d . . .
H10C H 0.391(3) 0.046(4) 0.6819(18) 0.079(9) Uiso 1 1 d . . .

loop_
_atom_site_aniso_label
_atom_site_aniso_U_11
_atom_site_aniso_U_22
_atom_site_aniso_U_33
_atom_site_aniso_U_23
_atom_site_aniso_U_13
_atom_site_aniso_U_12
S1 0.0421(2) 0.02512(19) 0.02136(18) 0.00407(13) 0.00011(15) 0.00380(15)
S2 0.0439(2) 0.0468(3) 0.0373(2) -0.00740(18) 0.02670(19) -0.00294(19)
N1 0.0245(6) 0.0301(7) 0.0273(6) 0.0052(5) 0.0048(5) 0.0081(5)
N2 0.0234(6) 0.0262(6) 0.0227(6) 0.0054(5) 0.0070(5) 0.0045(5)
N3 0.0232(5) 0.0211(5) 0.0198(5) 0.0010(4) 0.0037(4) 0.0015(4)
N4 0.0206(5) 0.0213(5) 0.0194(5) -0.0031(4) 0.0061(4) -0.0007(4)
N5 0.0241(6) 0.0266(6) 0.0244(6) -0.0018(5) 0.0095(5) 0.0024(5)
N6 0.0385(7) 0.0314(7) 0.0207(6) 0.0012(5) 0.0113(5) -0.0014(5)
C1 0.0237(7) 0.0466(10) 0.0431(10) -0.0043(8) 0.0053(7) 0.0100(7)
C2 0.0263(7) 0.0212(6) 0.0192(6) -0.0025(5) 0.0009(5) 0.0034(5)
C3 0.0224(6) 0.0167(6) 0.0176(6) -0.0019(4) 0.0040(5) -0.0003(5)
C4 0.0296(7) 0.0245(7) 0.0205(6) 0.0041(5) 0.0063(5) 0.0026(5)
C5 0.0371(8) 0.0220(7) 0.0291(7) 0.0068(6) 0.0047(6) 0.0044(6)
C6 0.0292(7) 0.0269(7) 0.0276(7) 0.0043(6) -0.0010(6) 0.0075(6)
C7 0.0227(6) 0.0223(6) 0.0257(7) -0.0020(5) 0.0028(5) 0.0055(5)
C8 0.0204(6) 0.0169(6) 0.0192(6) -0.0039(4) 0.0025(5) 0.0003(5)
C9 0.0276(7) 0.0278(7) 0.0226(6) -0.0072(5) 0.0095(5) -0.0080(6)
C10 0.0501(10) 0.0377(9) 0.0246(8) 0.0053(7) 0.0084(7) -0.0115(8)

loop_
_atom_type_symbol
_atom_type_description
_atom_type_scat_dispersion_real
_atom_type_scat_dispersion_imag
_atom_type_scat_source
C C 0.0033 0.0016 'International Tables Vol C Tables 4.2.6.8 and 6.1.1.4'
H H 0.0000 0.0000 'International Tables Vol C Tables 4.2.6.8 and 6.1.1.4'
N N 0.0061 0.0033 'International Tables Vol C Tables 4.2.6.8 and 6.1.1.4'
S S 0.1246 0.1234 'International Tables Vol C Tables 4.2.6.8 and 6.1.1.4'

loop_
_geom_angle_atom_site_label_1
_geom_angle_atom_site_label_2
_geom_angle_atom_site_label_3
_geom_angle
_geom_angle_site_symmetry_1
_geom_angle_site_symmetry_3
_geom_angle_publ_flag
H1 N1 C1 119.1(13) . . ?
H1 N1 C2 116.3(13) . . ?
C1 N1 C2 124.56(14) . . ?
H2 N2 N3 120.8(14) . . ?
H2 N2 C2 120.4(14) . . ?
N3 N2 C2 118.79(12) . . ?
N2 N3 C3 120.44(12) . . ?
N5 N4 C8 116.70(11) . . ?
N4 N5 H5 121.4(13) . . ?
N4 N5 C9 120.34(12) . . ?
H5 N5 C9 116.2(13) . . ?
H6 N6 C9 116.7(14) . . ?
H6 N6 C10 117.9(15) . . ?
C9 N6 C10 123.57(14) . . ?
N1 C1 H1B 112.3(14) . . ?
N1 C1 H1C 110.1(15) . . ?
N1 C1 H1D 104.9(17) . . ?
H1B C1 H1C 109(2) . . ?
H1B C1 H1D 112(2) . . ?
H1B C1 H1D 108(2) . . ?
S1 C2 N1 125.59(11) . . ?
S1 C2 N2 118.90(11) . . ?
N1 C2 N2 115.49(12) . . ?
N3 C3 C4 113.00(12) . . ?
N3 C3 C8 127.86(12) . . ?
C4 C3 C8 119.14(11) . . ?
C3 C4 H4A 108.4(10) . . ?
C3 C4 H4B 108.4(11) . . ?
C3 C4 C5 113.46(12) . . ?
H4A C4 H4B 101.7(14) . . ?
H4A C4 C5 110.2(10) . . ?
H4B C4 C5 113.9(11) . . ?
C4 C5 H5B 110.5(11) . . ?
C4 C5 H5A 107.4(12) . . ?
C4 C5 C6 109.07(12) . . ?
H5B C5 H5A 109.4(16) . . ?
H5B C5 C6 108.7(11) . . ?
H5A C5 C6 111.7(12) . . ?
C5 C6 H6B 110.1(11) . . ?
C5 C6 H6A 113.0(12) . . ?
C5 C6 C7 110.21(12) . . ?
H6B C6 H6A 106.2(16) . . ?
H6B C6 C7 108.6(11) . . ?
H6A C6 C7 108.6(12) . . ?
C6 C7 H7B 111.2(10) . . ?
C6 C7 H7A 108.8(11) . . ?
C6 C7 C8 115.16(12) . . ?
H7B C7 H7A 105.2(15) . . ?
H7B C7 C8 107.9(10) . . ?
H7A C7 C8 108.0(11) . . ?
N4 C8 C3 117.81(12) . . ?
N4 C8 C7 121.87(12) . . ?
C3 C8 C7 120.24(12) . . ?
S2 C9 N5 118.05(12) . . ?
S2 C9 N6 125.22(12) . . ?
N5 C9 N6 116.72(13) . . ?
N6 C10 H10A 111.5(15) . . ?
N6 C10 H10B 110.9(15) . . ?
N6 C10 H10C 109.3(18) . . ?
H10A C10 H10B 112(2) . . ?
H10A C10 H10C 104(2) . . ?
H10B C10 H10C 108(2) . . ?

loop_
_geom_bond_atom_site_label_1
_geom_bond_atom_site_label_2
_geom_bond_distance
_geom_bond_site_symmetry_2
_geom_bond_publ_flag
S1 C2 1.6829(14) . ?
S2 C9 1.6781(14) . ?
N1 H1 0.82(2) . ?
N1 C1 1.4528(19) . ?
N1 C2 1.3248(19) . ?
N2 H2 0.82(2) . ?
N2 N3 1.3585(16) . ?
N2 C2 1.3693(18) . ?
N3 C3 1.2979(17) . ?
N4 N5 1.3698(16) . ?
N4 C8 1.3053(17) . ?
N5 H5 0.84(2) . ?
N5 C9 1.3756(19) . ?
N6 H6 0.83(2) . ?
N6 C9 1.321(2) . ?
N6 C10 1.458(2) . ?
C1 H1B 0.95(2) . ?
C1 H1C 0.93(3) . ?
C1 H1D 0.90(3) . ?
C3 C4 1.5185(18) . ?
C3 C8 1.4767(18) . ?
C4 H4A 1.001(17) . ?
C4 H4B 0.957(18) . ?
C4 C5 1.523(2) . ?
C5 H5B 0.95(2) . ?
C5 H5A 0.97(2) . ?
C5 C6 1.522(2) . ?
C6 H6B 0.98(2) . ?
C6 H6A 0.95(2) . ?
C6 C7 1.522(2) . ?
C7 H7B 0.982(18) . ?
C7 H7A 0.958(19) . ?
C7 C8 1.5106(18) . ?
C10 H10A 0.94(3) . ?
C10 H10B 0.95(3) . ?
C10 H10C 0.94(3) . ?

loop_
_geom_hbond_atom_site_label_D
_geom_hbond_atom_site_label_H
_geom_hbond_atom_site_label_A
_geom_hbond_distance_DH
_geom_hbond_distance_HA
_geom_hbond_distance_DA
_geom_hbond_angle_DHA
_geom_hbond_site_symmetry_A
N1 H1 N3 0.82(2) 2.197(19) 2.5982(17) 110.6(15) .
N1 H1 S2 0.82(2) 3.00(2) 3.6326(15) 136.3(16) 3_666
N2 H2 N4 0.82(2) 2.03(2) 2.6401(17) 131.1(18) .
N6 H6 S1 0.83(2) 2.80(2) 3.3952(14) 130.1(17) 3_656

loop_
_geom_torsion_atom_site_label_1
_geom_torsion_atom_site_label_2
_geom_torsion_atom_site_label_3
_geom_torsion_atom_site_label_4
_geom_torsion
_geom_torsion_site_symmetry_1
_geom_torsion_site_symmetry_2
_geom_torsion_site_symmetry_3
_geom_torsion_site_symmetry_4
_geom_torsion_publ_flag
C2 N2 N3 C3 -179.22(12) . . . . ?
C8 N4 N5 C9 -176.40(12) . . . . ?
C1 N1 C2 S1 1.9(2) . . . . ?
C1 N1 C2 N2 -179.71(15) . . . . ?
N3 N2 C2 S1 -174.12(10) . . . . ?
N3 N2 C2 N1 7.33(19) . . . . ?
N2 N3 C3 C4 -175.16(12) . . . . ?
N2 N3 C3 C8 4.8(2) . . . . ?
N3 C3 C4 C5 -157.34(12) . . . . ?
C8 C3 C4 C5 22.67(18) . . . . ?
C3 C4 C5 C6 -53.73(17) . . . . ?
C4 C5 C6 C7 65.17(16) . . . . ?
C5 C6 C7 C8 -44.83(17) . . . . ?
N5 N4 C8 C3 173.52(11) . . . . ?
N5 N4 C8 C7 -3.22(18) . . . . ?
N3 C3 C8 N4 1.0(2) . . . . ?
N3 C3 C8 C7 177.80(13) . . . . ?
C4 C3 C8 N4 -179.01(12) . . . . ?
C4 C3 C8 C7 -2.22(18) . . . . ?
C6 C7 C8 N4 -169.75(13) . . . . ?
C6 C7 C8 C3 13.59(18) . . . . ?
C10 N6 C9 S2 3.1(2) . . . . ?
C10 N6 C9 N5 -175.73(14) . . . . ?
N4 N5 C9 S2 166.04(10) . . . . ?
N4 N5 C9 N6 -15.0(2) . . . . ?

loop_
_cod_related_entry_id
_cod_related_entry_database
_cod_related_entry_code
1 ChemSpider 30652572
